data_2209062
loop_
_publ_author_name
'Zareef, Muhammad'
'Iqbal, Rashid'
'Zaidi, Javid H.'
'Arfan, Muhammad'
'Parvez, Masood'

_publ_section_title <i>N</i>-{[1-(5-Benzylsulfanyl)-1,3,4-oxadiazol-2-yl]ethyl}-4-chlorobenzenesulfonamide
_journal_coeditor_code AC2020
_journal_issue 6
_journal_name_full 'Acta Crystallographica Section E'
_journal_page_first o2449
_journal_page_last o2451
_journal_paper_doi 10.1107/S1600536806017557
_journal_volume 62
_journal_year 2006
_chemical_formula_iupac 'C17 H16 Cl N3 O3 S2'
_chemical_formula_moiety 'C17 H16 Cl N3 O3 S2'
_chemical_formula_sum 'C17 H16 Cl N3 O3 S2'
_chemical_formula_weight 409.90
_chemical_melting_point 389(1)
_chemical_name_common
;
?
;
_chemical_name_systematic
;
N-{[1-(5-benzylthio)-1,3,4-oxadiazol-2-yl]ethyl}chlorobenzenesulfonamide
;
_space_group_IT_number 14
_symmetry_cell_setting monoclinic
_symmetry_space_group_name_Hall '-P 2ybc'
_symmetry_space_group_name_H-M 'P 1 21/c 1'
_atom_sites_solution_hydrogens geom
_atom_sites_solution_primary direct
_atom_sites_solution_secondary difmap
_cell_angle_alpha 90.00
_cell_angle_beta 100.329(19)
_cell_angle_gamma 90.00
_cell_formula_units_Z 4
_cell_length_a 10.353(3)
_cell_length_b 7.592(3)
_cell_length_c 23.655(10)
_cell_measurement_reflns_used 11365
_cell_measurement_temperature 173(2)
_cell_measurement_theta_max 25.3
_cell_measurement_theta_min 3.2
_cell_volume 1829.2(12)
_computing_cell_refinement 'HKL DENZO (Otwinowski & Minor, 1997)'
_computing_data_collection 'COLLECT (Nonius, 1998)'
_computing_data_reduction 'SCALEPACK (Otwinowski & Minor, 1997)'
_computing_molecular_graphics 'ORTEPII (Johnson, 1976)'
_computing_publication_material 'SHELXL97 (Sheldrick, 1997)'
_computing_structure_refinement 'SHELXL97 (Sheldrick, 1997)'
_computing_structure_solution 'SAPI91 (Fan, 1991)'
_diffrn_ambient_temperature 173(2)
_diffrn_measured_fraction_theta_full 0.996
_diffrn_measured_fraction_theta_max 0.996
_diffrn_measurement_device_type 'Nonius KappaCCD area-detector'
_diffrn_measurement_method '\w and \f'
_diffrn_radiation_monochromator graphite
_diffrn_radiation_source 'fine-focus sealed tube'
_diffrn_radiation_type MoK\a
_diffrn_radiation_wavelength 0.71073
_diffrn_reflns_av_R_equivalents 0.063
_diffrn_reflns_av_sigmaI/netI 0.051
_diffrn_reflns_limit_h_max 12
_diffrn_reflns_limit_h_min -12
_diffrn_reflns_limit_k_max 9
_diffrn_reflns_limit_k_min -9
_diffrn_reflns_limit_l_max 28
_diffrn_reflns_limit_l_min -28
_diffrn_reflns_number 11365
_diffrn_reflns_theta_full 25.3
_diffrn_reflns_theta_max 25.3
_diffrn_reflns_theta_min 3.2
_diffrn_standards_decay_% 0
_diffrn_standards_interval_count 0
_diffrn_standards_number 0
_exptl_absorpt_coefficient_mu 0.460
_exptl_absorpt_correction_T_max 0.986
_exptl_absorpt_correction_T_min 0.894
_exptl_absorpt_correction_type multi-scan
_exptl_absorpt_process_details '(SORTAV; Blessing, 1997)'
_exptl_crystal_colour colourless
_exptl_crystal_density_diffrn 1.488
_exptl_crystal_density_method 'not measured'
_exptl_crystal_description needle
_exptl_crystal_F_000 848
_exptl_crystal_size_max 0.25
_exptl_crystal_size_mid 0.06
_exptl_crystal_size_min 0.03
_refine_diff_density_max 0.71
_refine_diff_density_min -0.35
_refine_ls_extinction_method none
_refine_ls_goodness_of_fit_ref 1.05
_refine_ls_hydrogen_treatment constr
_refine_ls_matrix_type full
_refine_ls_number_parameters 236
_refine_ls_number_reflns 3314
_refine_ls_number_restraints 0
_refine_ls_restrained_S_all 1.05
_refine_ls_R_factor_all 0.078
_refine_ls_R_factor_gt 0.048
_refine_ls_shift/su_max 0.001
_refine_ls_shift/su_mean 0.00
_refine_ls_structure_factor_coef Fsqd
_refine_ls_weighting_details 'calc w = 1/[\s^2^(Fo^2^)+(0.045P)^2^+1.95P] where P=(Fo^2^+2Fc^2^)/3'
_refine_ls_weighting_scheme calc
_refine_ls_wR_factor_gt 0.104
_refine_ls_wR_factor_ref 0.119
_reflns_number_gt 2422
_reflns_number_total 3314
_reflns_threshold_expression I>2\s(I)
_cod_data_source_file ac2020.cif
_cod_data_source_block I
_cod_depositor_comments
;
The following automatic conversions were performed:
'_geom_bond_publ_flag' value 'Y' changed to 'y' according to
'/home/saulius/struct/CIF-dictionaries/cif_core.dic' dictionary named
'cif_core.dic' version 2.4.1 from 2010-06-29 (13
times).

'_geom_angle_publ_flag' value 'Y' changed to 'y' according to
'/home/saulius/struct/CIF-dictionaries/cif_core.dic' dictionary named
'cif_core.dic' version 2.4.1 from 2010-06-29 (11 times).

Automatic conversion script
Id: cif_fix_enum 1527 2010-12-29 10:47:43Z saulius 

The following automatic conversions were performed:

'_geom_bond_publ_flag' value 'Y' changed to 'y' according to
/home/saulius/struct/CIF-dictionaries/cif_core.dic dictionary named
'cif_core.dic' version 2.4.1 from 2010-06-29 (13
times).

'_geom_angle_publ_flag' value 'Y' changed to 'y' according
to /home/saulius/struct/CIF-dictionaries/cif_core.dic dictionary
named 'cif_core.dic' version 2.4.1 from 2010-06-29 (11 times).

Automatic conversion script
Id: cif_fix_values 1715 2011-07-08 13:25:40Z adriana 
;
_cod_original_sg_symbol_H-M 'P 21/c '
_cod_database_code 2209062
_cod_database_fobs_code 2209062

loop_
_symmetry_equiv_pos_as_xyz
'x, y, z'
'-x, y+1/2, -z+1/2'
'-x, -y, -z'
'x, -y-1/2, z-1/2'

loop_
_atom_site_type_symbol
_atom_site_label
_atom_site_fract_x
_atom_site_fract_y
_atom_site_fract_z
_atom_site_U_iso_or_equiv
_atom_site_adp_type
_atom_site_calc_flag
_atom_site_refinement_flags
_atom_site_occupancy
Cl Cl1 0.67113(9) 0.46812(14) 0.51049(4) 0.0513(3) Uani d . 1
S S1 0.45091(8) 0.13902(12) 0.59500(3) 0.0377(2) Uani d . 1
S S2 0.87213(8) 0.39808(12) 0.77432(3) 0.0359(2) Uani d . 1
O O1 0.6294(2) 0.1217(3) 0.68979(9) 0.0363(5) Uani d . 1
O O2 0.8491(2) 0.5587(3) 0.80306(10) 0.0497(7) Uani d . 1
O O3 1.0009(2) 0.3254(4) 0.78179(10) 0.0470(6) Uani d . 1
N N1 0.4765(2) -0.0807(4) 0.68867(11) 0.0364(7) Uani d . 1
N N2 0.5661(3) -0.0929(4) 0.74139(12) 0.0382(7) Uani d . 1
N N3 0.7738(2) 0.2599(4) 0.79655(11) 0.0347(6) Uani d . 1
H H3A 0.7183 0.3009 0.8175 0.042 Uiso calc R 1
C C1 0.5174(3) 0.0480(4) 0.66052(13) 0.0297(7) Uani d . 1
C C2 0.6527(3) 0.0268(4) 0.73960(13) 0.0317(7) Uani d . 1
C C3 0.7710(3) 0.0729(4) 0.78421(14) 0.0370(8) Uani d . 1
H H3 0.8520 0.0412 0.7690 0.044 Uiso calc R 1
C C4 0.7688(4) -0.0330(5) 0.83893(14) 0.0467(9) Uani d . 1
H H4A 0.8480 -0.0070 0.8672 0.056 Uiso calc R 1
H H4B 0.7661 -0.1591 0.8299 0.056 Uiso calc R 1
H H4C 0.6909 -0.0010 0.8548 0.056 Uiso calc R 1
C C5 0.3062(3) -0.0004(5) 0.57737(14) 0.0380(8) Uani d . 1
H H5A 0.3331 -0.1182 0.5703 0.046 Uiso d R 1
H H5B 0.2599 -0.0009 0.6091 0.046 Uiso d R 1
C C6 0.2206(3) 0.0748(4) 0.52437(13) 0.0312(7) Uani d . 1
C C7 0.1138(3) 0.1796(5) 0.52978(14) 0.0365(8) Uani d . 1
H H7 0.0962 0.2064 0.5673 0.044 Uiso d R 1
C C8 0.0341(3) 0.2475(5) 0.48123(14) 0.0412(8) Uani d . 1
H H8 -0.0400 0.3196 0.4851 0.049 Uiso d R 1
C C9 0.0600(3) 0.2109(5) 0.42759(14) 0.0418(9) Uani d . 1
H H9 0.0045 0.2572 0.3940 0.050 Uiso d R 1
C C10 0.1658(3) 0.1065(5) 0.42175(14) 0.0419(8) Uani d . 1
H H10 0.1847 0.0811 0.3843 0.050 Uiso d R 1
C C11 0.2466(3) 0.0394(5) 0.46993(14) 0.0378(8) Uani d . 1
H H11 0.3202 -0.0329 0.4654 0.045 Uiso d R 1
C C12 0.8194(3) 0.4282(4) 0.69997(13) 0.0306(7) Uani d . 1
C C13 0.8829(3) 0.3372(4) 0.66179(13) 0.0336(7) Uani d . 1
H H13 0.9586 0.2670 0.6764 0.040 Uiso d R 1
C C14 0.8357(3) 0.3499(4) 0.60332(14) 0.0351(8) Uani d . 1
H H14 0.8783 0.2871 0.5766 0.042 Uiso d R 1
C C15 0.7267(3) 0.4525(5) 0.58404(13) 0.0357(8) Uani d . 1
C C16 0.6627(3) 0.5434(4) 0.62153(15) 0.0387(8) Uani d . 1
H H16 0.5874 0.6136 0.6063 0.046 Uiso d R 1
C C17 0.7092(3) 0.5310(4) 0.67995(15) 0.0384(8) Uani d . 1
H H17 0.6672 0.5924 0.7072 0.046 Uiso d R 1

loop_
_atom_site_aniso_label
_atom_site_aniso_U_11
_atom_site_aniso_U_22
_atom_site_aniso_U_33
_atom_site_aniso_U_12
_atom_site_aniso_U_13
_atom_site_aniso_U_23
Cl1 0.0496(6) 0.0626(7) 0.0379(5) -0.0040(4) -0.0025(4) 0.0097(4)
S1 0.0337(4) 0.0453(5) 0.0325(4) -0.0093(4) 0.0019(3) 0.0043(4)
S2 0.0341(5) 0.0414(5) 0.0316(4) -0.0117(4) 0.0045(3) -0.0034(4)
O1 0.0321(12) 0.0385(14) 0.0356(12) -0.0096(10) -0.0016(9) 0.0043(11)
O2 0.0587(16) 0.0498(16) 0.0424(14) -0.0093(13) 0.0142(12) -0.0168(12)
O3 0.0368(13) 0.0649(18) 0.0375(13) 0.0016(12) 0.0022(10) -0.0049(12)
N1 0.0319(15) 0.0370(17) 0.0373(15) -0.0062(12) -0.0023(11) 0.0039(13)
N2 0.0348(15) 0.0332(16) 0.0429(16) -0.0049(12) -0.0027(12) 0.0067(13)
N3 0.0341(15) 0.0367(16) 0.0349(14) -0.0002(12) 0.0105(11) -0.0025(12)
C1 0.0230(16) 0.0308(18) 0.0344(16) -0.0026(13) 0.0030(12) -0.0038(14)
C2 0.0344(18) 0.0277(18) 0.0323(17) 0.0014(14) 0.0039(13) 0.0015(14)
C3 0.0362(18) 0.0317(19) 0.0398(18) 0.0005(14) -0.0018(14) -0.0010(15)
C4 0.049(2) 0.041(2) 0.044(2) -0.0032(17) -0.0086(16) 0.0093(17)
C5 0.0336(18) 0.042(2) 0.0358(18) -0.0070(15) -0.0012(13) 0.0018(16)
C6 0.0336(17) 0.0294(18) 0.0289(16) -0.0083(13) 0.0010(13) 0.0017(13)
C7 0.0341(18) 0.043(2) 0.0322(17) -0.0054(15) 0.0046(14) -0.0063(15)
C8 0.0358(19) 0.043(2) 0.0431(19) 0.0008(16) 0.0021(15) -0.0001(17)
C9 0.047(2) 0.040(2) 0.0340(18) -0.0069(17) -0.0040(15) 0.0051(16)
C10 0.054(2) 0.043(2) 0.0294(17) -0.0098(18) 0.0079(15) -0.0037(16)
C11 0.0391(19) 0.037(2) 0.0375(18) -0.0010(15) 0.0084(14) -0.0050(16)
C12 0.0312(17) 0.0302(18) 0.0310(16) -0.0071(13) 0.0071(13) 0.0014(14)
C13 0.0285(16) 0.0347(19) 0.0370(17) -0.0029(14) 0.0043(13) 0.0007(15)
C14 0.0339(18) 0.037(2) 0.0352(17) -0.0030(15) 0.0090(14) 0.0003(15)
C15 0.0340(18) 0.040(2) 0.0317(17) -0.0069(15) 0.0026(13) 0.0063(15)
C16 0.0336(18) 0.033(2) 0.048(2) 0.0035(15) 0.0056(15) 0.0077(16)
C17 0.0398(19) 0.0302(19) 0.048(2) -0.0001(15) 0.0154(15) -0.0005(16)

loop_
_atom_type_symbol
_atom_type_description
_atom_type_scat_dispersion_real
_atom_type_scat_dispersion_imag
_atom_type_scat_source
C C 0.0033 0.0016 'International Tables Vol C Tables 4.2.6.8 and 6.1.1.4'
H H 0.0000 0.0000 'International Tables Vol C Tables 4.2.6.8 and 6.1.1.4'
N N 0.0061 0.0033 'International Tables Vol C Tables 4.2.6.8 and 6.1.1.4'
O O 0.0106 0.0060 'International Tables Vol C Tables 4.2.6.8 and 6.1.1.4'
S S 0.1246 0.1234 'International Tables Vol C Tables 4.2.6.8 and 6.1.1.4'
Cl Cl 0.1484 0.1585 'International Tables Vol C Tables 4.2.6.8 and 6.1.1.4'

loop_
_geom_angle_atom_site_label_1
_geom_angle_atom_site_label_2
_geom_angle_atom_site_label_3
_geom_angle
_geom_angle_publ_flag
C1 S1 C5 98.76(15) y
O3 S2 O2 120.08(15) y
O3 S2 N3 109.84(16) y
O2 S2 N3 103.25(15) y
O3 S2 C12 106.85(14) y
O2 S2 C12 108.33(16) y
N3 S2 C12 108.00(14) y
C1 O1 C2 103.0(2) y
C1 N1 N2 106.2(2) y
C2 N2 N1 106.0(3) y
C3 N3 S2 124.2(2) y
C3 N3 H3A 117.9 ?
S2 N3 H3A 117.9 ?
N1 C1 O1 112.1(3) ?
N1 C1 S1 130.5(2) ?
O1 C1 S1 117.4(2) ?
N2 C2 O1 112.7(3) ?
N2 C2 C3 128.8(3) ?
O1 C2 C3 118.5(3) ?
N3 C3 C2 110.7(3) ?
N3 C3 C4 110.4(3) ?
C2 C3 C4 109.7(3) ?
N3 C3 H3 108.7 ?
C2 C3 H3 108.7 ?
C4 C3 H3 108.7 ?
C3 C4 H4A 109.5 ?
C3 C4 H4B 109.5 ?
H4A C4 H4B 109.5 ?
C3 C4 H4C 109.5 ?
H4A C4 H4C 109.5 ?
H4B C4 H4C 109.5 ?
C6 C5 S1 107.8(2) ?
C6 C5 H5A 110.6 ?
S1 C5 H5A 109.2 ?
C6 C5 H5B 110.4 ?
S1 C5 H5B 109.2 ?
H5A C5 H5B 109.5 ?
C7 C6 C11 119.2(3) ?
C7 C6 C5 119.9(3) ?
C11 C6 C5 120.9(3) ?
C6 C7 C8 120.2(3) ?
C6 C7 H7 119.6 ?
C8 C7 H7 120.3 ?
C9 C8 C7 120.3(3) ?
C9 C8 H8 119.8 ?
C7 C8 H8 119.9 ?
C8 C9 C10 120.0(3) ?
C8 C9 H9 120.3 ?
C10 C9 H9 119.7 ?
C9 C10 C11 120.2(3) ?
C9 C10 H10 120.3 ?
C11 C10 H10 119.6 ?
C10 C11 C6 120.2(3) ?
C10 C11 H11 119.5 ?
C6 C11 H11 120.2 ?
C13 C12 C17 120.7(3) ?
C13 C12 S2 119.1(2) ?
C17 C12 S2 120.0(2) ?
C14 C13 C12 119.4(3) ?
C14 C13 H13 121.2 ?
C12 C13 H13 119.4 ?
C15 C14 C13 119.4(3) ?
C15 C14 H14 120.6 ?
C13 C14 H14 120.1 ?
C14 C15 C16 121.8(3) ?
C14 C15 Cl1 118.3(3) ?
C16 C15 Cl1 119.9(3) ?
C15 C16 C17 119.1(3) ?
C15 C16 H16 119.1 ?
C17 C16 H16 121.8 ?
C16 C17 C12 119.7(3) ?
C16 C17 H17 121.2 ?
C12 C17 H17 119.1 ?

loop_
_geom_bond_atom_site_label_1
_geom_bond_atom_site_label_2
_geom_bond_distance
_geom_bond_publ_flag
Cl1 C15 1.736(3) y
S1 C1 1.723(3) y
S1 C5 1.821(3) y
S2 O3 1.425(2) y
S2 O2 1.437(3) y
S2 N3 1.614(3) y
S2 C12 1.760(3) y
O1 C1 1.360(3) y
O1 C2 1.365(4) y
N1 C1 1.296(4) y
N1 N2 1.418(4) y
N2 C2 1.283(4) y
N3 C3 1.449(4) y
N3 H3A 0.8800 ?
C2 C3 1.508(4) ?
C3 C4 1.527(5) ?
C3 H3 1.0000 ?
C4 H4A 0.9800 ?
C4 H4B 0.9800 ?
C4 H4C 0.9800 ?
C5 C6 1.512(4) ?
C5 H5A 0.9600 ?
C5 H5B 0.9600 ?
C6 C7 1.386(4) ?
C6 C11 1.388(4) ?
C7 C8 1.388(5) ?
C7 H7 0.9601 ?
C8 C9 1.371(5) ?
C8 H8 0.9600 ?
C9 C10 1.380(5) ?
C9 H9 0.9602 ?
C10 C11 1.384(5) ?
C10 H10 0.9599 ?
C11 H11 0.9600 ?
C12 C13 1.392(4) ?
C12 C17 1.393(5) ?
C13 C14 1.385(4) ?
C13 H13 0.9600 ?
C14 C15 1.380(5) ?
C14 H14 0.9600 ?
C15 C16 1.382(5) ?
C16 C17 1.383(5) ?
C16 H16 0.9601 ?
C17 H17 0.9601 ?

loop_
_geom_hbond_atom_site_label_D
_geom_hbond_atom_site_label_H
_geom_hbond_atom_site_label_A
_geom_hbond_site_symmetry_A
_geom_hbond_distance_DH
_geom_hbond_distance_HA
_geom_hbond_distance_DA
_geom_hbond_angle_DHA
N3 H3A N1 2_656 0.88 2.19 2.936(4) 143

loop_
_geom_torsion_atom_site_label_1
_geom_torsion_atom_site_label_2
_geom_torsion_atom_site_label_3
_geom_torsion_atom_site_label_4
_geom_torsion
C1 N1 N2 C2 -0.9(3)
O3 S2 N3 C3 -43.9(3)
O2 S2 N3 C3 -173.1(3)
C12 S2 N3 C3 72.3(3)
N2 N1 C1 O1 1.2(3)
N2 N1 C1 S1 -177.0(2)
C2 O1 C1 N1 -0.9(3)
C2 O1 C1 S1 177.5(2)
C5 S1 C1 N1 0.0(3)
C5 S1 C1 O1 -178.2(2)
N1 N2 C2 O1 0.4(4)
N1 N2 C2 C3 180.0(3)
C1 O1 C2 N2 0.3(3)
C1 O1 C2 C3 -179.4(3)
S2 N3 C3 C2 -105.4(3)
S2 N3 C3 C4 133.0(3)
N2 C2 C3 N3 -128.6(4)
O1 C2 C3 N3 51.0(4)
N2 C2 C3 C4 -6.6(5)
O1 C2 C3 C4 173.0(3)
C1 S1 C5 C6 171.6(2)
S1 C5 C6 C7 -99.0(3)
S1 C5 C6 C11 81.5(3)
C11 C6 C7 C8 0.2(5)
C5 C6 C7 C8 -179.3(3)
C6 C7 C8 C9 0.3(5)
C7 C8 C9 C10 -0.1(5)
C8 C9 C10 C11 -0.4(5)
C9 C10 C11 C6 0.8(5)
C7 C6 C11 C10 -0.7(5)
C5 C6 C11 C10 178.8(3)
O3 S2 C12 C13 18.6(3)
O2 S2 C12 C13 149.3(2)
N3 S2 C12 C13 -99.5(3)
O3 S2 C12 C17 -166.3(3)
O2 S2 C12 C17 -35.6(3)
N3 S2 C12 C17 75.5(3)
C17 C12 C13 C14 0.1(5)
S2 C12 C13 C14 175.1(2)
C12 C13 C14 C15 0.1(5)
C13 C14 C15 C16 -0.1(5)
C13 C14 C15 Cl1 179.2(2)
C14 C15 C16 C17 0.0(5)
Cl1 C15 C16 C17 -179.3(3)
C15 C16 C17 C12 0.2(5)
C13 C12 C17 C16 -0.2(5)
S2 C12 C17 C16 -175.2(3)
